data_7000809
loop_
_publ_author_name
'Bi, Yanfeng'
'Wang, Xiu-Teng'
'Wang, Bing-Wu'
'Liao, Wuping'
'Wang, Xiaofei'
'Zhang, Hongjie'
'Gao, Song'
'Li, Deqian'

_publ_section_title
;
 Two MnII2LnIII4 (Ln = Gd, Eu) hexanuclear compounds of
 p-tert-butylsulfinylcalix[4]arene
;
_journal_issue 12
_journal_name_full 'Dalton Transactions'
_journal_page_first 2250
_journal_page_last 2254
_journal_paper_doi 10.1039/b817515b
_journal_year 2009
_chemical_formula_moiety Gd4Mn2(C40H44O8S4)4(H2O)2
_chemical_formula_sum 'C160 H176 Gd4 Mn2 O34 S16'
_chemical_formula_weight 3894.85
_chemical_name_common Gd4Mn2(C40H44O8S4)4(H2O)2
_chemical_name_systematic
;
?
;
_space_group_IT_number 88
_symmetry_cell_setting tetragonal
_symmetry_space_group_name_Hall '-I 4ad'
_symmetry_space_group_name_H-M 'I 41/a :2'
_atom_sites_solution_hydrogens geom
_atom_sites_solution_primary direct
_atom_sites_solution_secondary difmap
_audit_creation_method SHELXL-97
_cell_angle_alpha 90.00
_cell_angle_beta 90.00
_cell_angle_gamma 90.00
_cell_formula_units_Z 4
_cell_length_a 19.7575(6)
_cell_length_b 19.7575(6)
_cell_length_c 65.511(3)
_cell_measurement_reflns_used 8608
_cell_measurement_temperature 184(2)
_cell_measurement_theta_max 28.44
_cell_measurement_theta_min 2.37
_cell_volume 25572.8(16)
_computing_cell_refinement 'SMART (Bruker, 2001)'
_computing_data_collection 'SMART (Bruker, 2001)'
_computing_data_reduction 'SAINT+ (Bruker, 1999)'
_computing_molecular_graphics 'PLATON (Spek, 2003)'
_computing_publication_material 'SHELXTL (1998)'
_computing_structure_refinement 'SHELXL-97 (Sheldrick, 2008)'
_computing_structure_solution 'SHELXS-97 (Sheldrick, 2008)'
_diffrn_ambient_temperature 184(2)
_diffrn_measured_fraction_theta_full 0.997
_diffrn_measured_fraction_theta_max 0.997
_diffrn_measurement_device_type 'Bruker AXS Apex CCD diffractometer'
_diffrn_measurement_method '\w scan'
_diffrn_radiation_monochromator graphite
_diffrn_radiation_source 'fine-focus sealed tube'
_diffrn_radiation_type MoK\a
_diffrn_radiation_wavelength 0.71073
_diffrn_reflns_av_R_equivalents 0.0296
_diffrn_reflns_av_sigmaI/netI 0.0206
_diffrn_reflns_limit_h_max 25
_diffrn_reflns_limit_h_min -21
_diffrn_reflns_limit_k_max 21
_diffrn_reflns_limit_k_min -25
_diffrn_reflns_limit_l_max 85
_diffrn_reflns_limit_l_min -71
_diffrn_reflns_number 124362
_diffrn_reflns_theta_full 27.49
_diffrn_reflns_theta_max 27.49
_diffrn_reflns_theta_min 1.86
_exptl_absorpt_coefficient_mu 1.295
_exptl_absorpt_correction_T_max 0.8294
_exptl_absorpt_correction_T_min 0.6528
_exptl_absorpt_correction_type empirical
_exptl_absorpt_process_details ' SADABS, Sheldrick, 1996'
_exptl_crystal_colour colorless
_exptl_crystal_density_diffrn 1.012
_exptl_crystal_density_method 'not measured'
_exptl_crystal_description block
_exptl_crystal_F_000 7880
_exptl_crystal_size_max 0.36
_exptl_crystal_size_mid 0.22
_exptl_crystal_size_min 0.15
_platon_squeeze_details
;
;
_refine_diff_density_max 1.653
_refine_diff_density_min -0.408
_refine_diff_density_rms 0.088
_refine_ls_extinction_method none
_refine_ls_goodness_of_fit_ref 1.075
_refine_ls_hydrogen_treatment constr
_refine_ls_matrix_type full
_refine_ls_number_parameters 501
_refine_ls_number_reflns 14640
_refine_ls_number_restraints 18
_refine_ls_restrained_S_all 1.107
_refine_ls_R_factor_all 0.0499
_refine_ls_R_factor_gt 0.0413
_refine_ls_shift/su_max 0.001
_refine_ls_shift/su_mean 0.000
_refine_ls_structure_factor_coef Fsqd
_refine_ls_weighting_details 'calc w=1/[\s^2^(Fo^2^)+(0.0759P)^2^+13.0252P] where P=(Fo^2^+2Fc^2^)/3'
_refine_ls_weighting_scheme calc
_refine_ls_wR_factor_gt 0.1147
_refine_ls_wR_factor_ref 0.1195
_reflns_number_gt 11870
_reflns_number_total 14640
_reflns_threshold_expression >2sigma(I)
_cod_data_source_file b817515b.txt
_cod_data_source_block compound_1_squeeze
_cod_depositor_comments
;
The following automatic conversions were performed:
'_symmetry_cell_setting' value 'Tetragonal' changed to 'tetragonal'
according to '/home/saulius/struct/CIF-dictionaries/cif_core.dic'
dictionary named 'cif_core.dic' version 2.4.1 from 2010-06-29.

Automatic conversion script
Id: cif_fix_enum 1527 2010-12-29 10:47:43Z saulius 
;
_cod_original_sg_symbol_H-M I41/a
_cod_database_code 7000809

loop_
_symmetry_equiv_pos_as_xyz
'x, y, z'
'-y+3/4, x+1/4, z+1/4'
'-x+1/2, -y, z+1/2'
'y+3/4, -x+3/4, z+3/4'
'x+1/2, y+1/2, z+1/2'
'-y+5/4, x+3/4, z+3/4'
'-x+1, -y+1/2, z+1'
'y+5/4, -x+5/4, z+5/4'
'-x, -y, -z'
'y-3/4, -x-1/4, -z-1/4'
'x-1/2, y, -z-1/2'
'-y-3/4, x-3/4, -z-3/4'
'-x+1/2, -y+1/2, -z+1/2'
'y-1/4, -x+1/4, -z+1/4'
'x, y+1/2, -z'
'-y-1/4, x-1/4, -z-1/4'

loop_
_atom_site_label
_atom_site_type_symbol
_atom_site_fract_x
_atom_site_fract_y
_atom_site_fract_z
_atom_site_U_iso_or_equiv
_atom_site_adp_type
_atom_site_occupancy
_atom_site_symmetry_multiplicity
_atom_site_calc_flag
_atom_site_refinement_flags
_atom_site_disorder_assembly
_atom_site_disorder_group
Gd1 Gd -0.572616(7) -0.345273(7) 0.072636(2) 0.03645(6) Uani 1 1 d . . .
Mn1 Mn -0.5000 -0.2500 0.037271(9) 0.03719(14) Uani 1 2 d S . .
S1 S -0.58745(6) -0.18000(5) 0.006873(16) 0.0627(3) Uani 1 1 d . . .
S2 S -0.74468(4) -0.31696(4) 0.064747(14) 0.04837(19) Uani 1 1 d . . .
S3 S -0.61688(4) -0.16212(4) 0.124463(11) 0.04044(17) Uani 1 1 d . . .
S4 S -0.49798(4) 0.00460(4) 0.066284(13) 0.04287(17) Uani 1 1 d . . .
O1 O -0.60725(10) -0.26926(11) 0.04491(3) 0.0423(5) Uani 1 1 d . . .
O2 O -0.62103(11) -0.25439(15) 0.08956(4) 0.0604(7) Uani 1 1 d . . .
O3 O -0.53156(12) -0.13231(10) 0.08849(3) 0.0445(5) Uani 1 1 d . . .
O4 O -0.50431(10) -0.14041(10) 0.04456(3) 0.0401(4) Uani 1 1 d . . .
O5 O -0.5341(3) -0.2209(3) 0.00828(7) 0.0612(10) Uani 0.50 1 d P . .
O5' O -0.5883(3) -0.1740(3) -0.01450(8) 0.0612(10) Uani 0.50 1 d P . .
O6 O -0.68829(11) -0.36740(12) 0.06750(4) 0.0497(5) Uani 1 1 d . . .
O7 O -0.64423(14) -0.14426(14) 0.14556(3) 0.0604(7) Uani 1 1 d . . .
O8 O -0.43429(11) -0.03739(11) 0.06787(3) 0.0459(5) Uani 1 1 d . . .
O9 O -0.5000 -0.2500 0.07137(4) 0.0389(6) Uani 1 2 d S . .
C1 C -0.66358(17) -0.21198(17) 0.01758(5) 0.0466(7) Uani 1 1 d . . .
C2 C -0.7223(2) -0.1965(2) 0.00676(6) 0.0621(10) Uani 1 1 d . . .
H2A H -0.7189 -0.1706 -0.0054 0.075 Uiso 1 1 calc R . .
C3 C -0.7850(2) -0.2177(2) 0.01322(7) 0.0723(12) Uani 1 1 d . . .
C4 C -0.78662(19) -0.2541(2) 0.03098(7) 0.0658(11) Uani 1 1 d . . .
H4A H -0.8293 -0.2694 0.0358 0.079 Uiso 1 1 calc R . .
C5 C -0.72899(16) -0.27011(17) 0.04234(6) 0.0492(8) Uani 1 1 d . . .
C6 C -0.74149(15) -0.25653(16) 0.08489(5) 0.0436(7) Uani 1 1 d . . .
C7 C -0.80515(16) -0.23218(17) 0.09093(6) 0.0531(9) Uani 1 1 d . . .
H7A H -0.8444 -0.2479 0.0840 0.064 Uiso 1 1 calc R . .
C8 C -0.81255(16) -0.18568(17) 0.10672(7) 0.0554(9) Uani 1 1 d . . .
C9 C -0.75461(17) -0.16636(17) 0.11682(6) 0.0512(8) Uani 1 1 d . . .
H9A H -0.7582 -0.1367 0.1282 0.061 Uiso 1 1 calc R . .
C10 C -0.69073(14) -0.18910(14) 0.11081(5) 0.0376(6) Uani 1 1 d . . .
C11 C -0.60516(14) -0.08115(14) 0.11248(4) 0.0363(6) Uani 1 1 d . . .
C12 C -0.63859(16) -0.02458(17) 0.12025(5) 0.0456(7) Uani 1 1 d . . .
H12A H -0.6672 -0.0296 0.1318 0.055 Uiso 1 1 calc R . .
C13 C -0.63097(17) 0.03895(16) 0.11146(6) 0.0478(7) Uani 1 1 d . . .
C14 C -0.58673(16) 0.04356(16) 0.09522(6) 0.0472(7) Uani 1 1 d . . .
H14A H -0.5795 0.0866 0.0891 0.057 Uiso 1 1 calc R . .
C15 C -0.55213(15) -0.01231(15) 0.08733(5) 0.0400(6) Uani 1 1 d . . .
C16 C -0.54365(15) -0.02495(15) 0.04470(5) 0.0407(6) Uani 1 1 d . . .
C17 C -0.58112(16) 0.02741(17) 0.03542(5) 0.0479(8) Uani 1 1 d . . .
H17A H -0.5804 0.0713 0.0413 0.058 Uiso 1 1 calc R . .
C18 C -0.61888(16) 0.01632(18) 0.01794(6) 0.0514(8) Uani 1 1 d . . .
C19 C -0.61761(17) -0.04830(18) 0.01029(5) 0.0492(8) Uani 1 1 d . . .
H19A H -0.6430 -0.0578 -0.0017 0.059 Uiso 1 1 calc R . .
C20 C -0.58123(16) -0.10038(16) 0.01917(5) 0.0440(7) Uani 1 1 d . . .
C21 C -0.66284(15) -0.25141(16) 0.03549(5) 0.0423(7) Uani 1 1 d . . .
C22 C -0.68190(14) -0.23494(16) 0.09472(5) 0.0394(6) Uani 1 1 d . . .
C23 C -0.56133(15) -0.07788(14) 0.09567(4) 0.0359(6) Uani 1 1 d . . .
C24 C -0.54102(14) -0.09135(15) 0.03678(5) 0.0386(6) Uani 1 1 d . . .
C25 C -0.8482(3) -0.2022(4) 0.00036(11) 0.112(2) Uani 1 1 d . . .
C26 C -0.88158(19) -0.1584(2) 0.11351(8) 0.0748(13) Uani 1 1 d . . .
C27 C -0.6714(2) 0.09939(18) 0.11991(7) 0.0616(10) Uani 1 1 d . . .
C28 C -0.65714(19) 0.0730(2) 0.00683(7) 0.0641(11) Uani 1 1 d . . .
C29 C -0.8478(4) -0.1327(5) -0.00767(14) 0.167(3) Uani 1 1 d U . .
H29A H -0.8922 -0.1221 -0.0135 0.250 Uiso 1 1 calc R . .
H29B H -0.8131 -0.1286 -0.0183 0.250 Uiso 1 1 calc R . .
H29C H -0.8378 -0.1009 0.0034 0.250 Uiso 1 1 calc R . .
C30 C -0.8555(6) -0.2556(7) -0.01475(19) 0.268(6) Uani 1 1 d U . .
H30D H -0.8191 -0.2518 -0.0249 0.402 Uiso 1 1 calc R . .
H30E H -0.8994 -0.2511 -0.0216 0.402 Uiso 1 1 calc R . .
H30F H -0.8529 -0.2997 -0.0080 0.402 Uiso 1 1 calc R . .
C31 C -0.9114(3) -0.2072(5) 0.01309(15) 0.161(3) Uani 1 1 d U . .
H31A H -0.9510 -0.1973 0.0046 0.242 Uiso 1 1 calc R . .
H31B H -0.9090 -0.1745 0.0243 0.242 Uiso 1 1 calc R . .
H31C H -0.9154 -0.2530 0.0187 0.242 Uiso 1 1 calc R . .
C32 C -0.9378(2) -0.1806(4) 0.09863(14) 0.134(3) Uani 1 1 d . . .
H32A H -0.9813 -0.1623 0.1032 0.202 Uiso 1 1 calc R . .
H32B H -0.9401 -0.2301 0.0983 0.202 Uiso 1 1 calc R . .
H32C H -0.9276 -0.1635 0.0849 0.202 Uiso 1 1 calc R . .
C33 C -0.8977(3) -0.1842(3) 0.13459(12) 0.124(3) Uani 1 1 d . . .
H33A H -0.8639 -0.1674 0.1443 0.186 Uiso 1 1 calc R . .
H33B H -0.8971 -0.2338 0.1345 0.186 Uiso 1 1 calc R . .
H33C H -0.9427 -0.1683 0.1387 0.186 Uiso 1 1 calc R . .
C34 C -0.8801(2) -0.0814(2) 0.11341(9) 0.0845(15) Uani 1 1 d . . .
H34A H -0.8467 -0.0654 0.1234 0.127 Uiso 1 1 calc R . .
H34B H -0.9249 -0.0640 0.1170 0.127 Uiso 1 1 calc R . .
H34C H -0.8676 -0.0653 0.0998 0.127 Uiso 1 1 calc R . .
C35 C -0.7466(2) 0.0827(2) 0.11982(8) 0.0767(13) Uani 1 1 d . . .
H35A H -0.7608 0.0713 0.1059 0.115 Uiso 1 1 calc R . .
H35B H -0.7723 0.1219 0.1247 0.115 Uiso 1 1 calc R . .
H35C H -0.7551 0.0440 0.1288 0.115 Uiso 1 1 calc R . .
C36 C -0.6495(3) 0.1136(3) 0.14216(8) 0.0924(17) Uani 1 1 d . . .
H36A H -0.6007 0.1225 0.1426 0.139 Uiso 1 1 calc R . .
H36B H -0.6599 0.0742 0.1507 0.139 Uiso 1 1 calc R . .
H36C H -0.6740 0.1532 0.1473 0.139 Uiso 1 1 calc R . .
C37 C -0.6590(3) 0.1632(2) 0.10756(9) 0.0908(16) Uani 1 1 d . . .
H37A H -0.6757 0.1567 0.0936 0.136 Uiso 1 1 calc R . .
H37B H -0.6103 0.1728 0.1072 0.136 Uiso 1 1 calc R . .
H37C H -0.6828 0.2013 0.1139 0.136 Uiso 1 1 calc R . .
C38 C -0.6597(3) 0.1376(3) 0.01895(10) 0.114(2) Uani 1 1 d . . .
H38A H -0.6856 0.1717 0.0114 0.171 Uiso 1 1 calc R . .
H38B H -0.6135 0.1542 0.0212 0.171 Uiso 1 1 calc R . .
H38C H -0.6815 0.1291 0.0321 0.171 Uiso 1 1 calc R . .
C39 C -0.6225(3) 0.0845(3) -0.01345(10) 0.124(3) Uani 1 1 d . . .
H39A H -0.6369 0.0496 -0.0232 0.185 Uiso 1 1 calc R . .
H39B H -0.5733 0.0820 -0.0116 0.185 Uiso 1 1 calc R . .
H39C H -0.6347 0.1293 -0.0187 0.185 Uiso 1 1 calc R . .
C40 C -0.7306(2) 0.0519(3) 0.00320(11) 0.1037(19) Uani 1 1 d . . .
H40A H -0.7317 0.0062 -0.0027 0.156 Uiso 1 1 calc R . .
H40B H -0.7521 0.0837 -0.0063 0.156 Uiso 1 1 calc R . .
H40C H -0.7551 0.0521 0.0162 0.156 Uiso 1 1 calc R . .

loop_
_atom_site_aniso_label
_atom_site_aniso_U_11
_atom_site_aniso_U_22
_atom_site_aniso_U_33
_atom_site_aniso_U_23
_atom_site_aniso_U_13
_atom_site_aniso_U_12
Gd1 0.03115(9) 0.04344(10) 0.03475(9) -0.00392(5) -0.00004(5) 0.00707(6)
Mn1 0.0369(3) 0.0416(3) 0.0332(3) 0.000 0.000 0.0069(3)
S1 0.0731(6) 0.0673(6) 0.0478(5) -0.0103(4) 0.0114(4) 0.0012(5)
S2 0.0319(4) 0.0502(5) 0.0630(5) -0.0071(4) -0.0031(3) 0.0000(3)
S3 0.0462(4) 0.0392(4) 0.0358(4) 0.0027(3) 0.0003(3) 0.0127(3)
S4 0.0399(4) 0.0343(4) 0.0545(5) 0.0050(3) 0.0012(3) -0.0023(3)
O1 0.0347(10) 0.0507(12) 0.0416(11) -0.0033(9) -0.0061(8) 0.0051(9)
O2 0.0289(11) 0.094(2) 0.0581(15) -0.0317(13) 0.0033(10) 0.0057(11)
O3 0.0566(13) 0.0316(10) 0.0453(12) 0.0017(8) 0.0131(10) 0.0091(9)
O4 0.0424(11) 0.0387(11) 0.0392(11) 0.0046(8) -0.0015(9) 0.0071(9)
O5 0.068(2) 0.073(2) 0.0418(19) -0.0034(16) 0.0006(16) 0.0203(19)
O5' 0.068(2) 0.073(2) 0.0418(19) -0.0034(16) 0.0006(16) 0.0203(19)
O6 0.0391(12) 0.0528(13) 0.0572(14) -0.0033(11) -0.0060(10) 0.0000(10)
O7 0.0796(18) 0.0667(16) 0.0349(12) 0.0008(11) 0.0051(11) 0.0236(14)
O8 0.0401(11) 0.0459(12) 0.0517(13) 0.0081(10) -0.0003(9) -0.0011(9)
O9 0.0387(15) 0.0364(15) 0.0415(16) 0.000 0.000 0.0014(12)
C1 0.0469(17) 0.0471(17) 0.0459(17) -0.0063(13) -0.0093(14) 0.0072(14)
C2 0.056(2) 0.065(2) 0.065(2) -0.0014(18) -0.0221(18) 0.0129(18)
C3 0.056(2) 0.076(3) 0.085(3) 0.007(2) -0.034(2) 0.008(2)
C4 0.0392(18) 0.069(3) 0.089(3) -0.007(2) -0.0172(18) 0.0026(17)
C5 0.0352(15) 0.0519(19) 0.061(2) -0.0075(15) -0.0111(14) 0.0080(14)
C6 0.0321(14) 0.0436(16) 0.0551(19) 0.0006(14) 0.0068(13) 0.0036(12)
C7 0.0290(15) 0.0478(18) 0.082(3) 0.0019(17) 0.0086(15) 0.0026(13)
C8 0.0322(16) 0.0447(18) 0.089(3) 0.0036(17) 0.0170(16) 0.0074(14)
C9 0.0464(18) 0.0458(18) 0.061(2) 0.0004(15) 0.0143(15) 0.0102(14)
C10 0.0333(14) 0.0355(14) 0.0439(16) 0.0078(12) 0.0052(11) 0.0041(11)
C11 0.0341(14) 0.0355(14) 0.0394(15) 0.0004(11) -0.0059(11) 0.0056(11)
C12 0.0389(16) 0.0453(17) 0.0526(19) -0.0041(14) 0.0020(13) 0.0092(13)
C13 0.0439(17) 0.0363(16) 0.063(2) -0.0090(14) 0.0004(15) 0.0064(13)
C14 0.0410(16) 0.0326(15) 0.068(2) 0.0001(14) -0.0053(15) 0.0021(13)
C15 0.0350(14) 0.0381(15) 0.0469(17) -0.0005(12) -0.0028(12) -0.0001(12)
C16 0.0353(15) 0.0386(15) 0.0483(17) 0.0090(12) 0.0027(12) 0.0031(12)
C17 0.0423(17) 0.0413(16) 0.060(2) 0.0167(14) 0.0061(14) 0.0072(13)
C18 0.0403(17) 0.057(2) 0.057(2) 0.0221(16) 0.0047(14) 0.0108(15)
C19 0.0434(17) 0.061(2) 0.0429(17) 0.0154(15) -0.0021(13) 0.0096(15)
C20 0.0414(16) 0.0503(18) 0.0404(16) 0.0095(13) 0.0036(12) 0.0071(13)
C21 0.0354(15) 0.0446(17) 0.0467(17) -0.0112(13) -0.0050(12) 0.0089(13)
C22 0.0298(13) 0.0459(16) 0.0425(16) 0.0018(12) 0.0080(11) 0.0005(12)
C23 0.0388(15) 0.0314(13) 0.0376(15) -0.0028(11) -0.0076(11) 0.0044(11)
C24 0.0327(14) 0.0427(16) 0.0404(15) 0.0120(12) 0.0048(11) 0.0078(12)
C25 0.061(3) 0.139(5) 0.137(5) 0.032(4) -0.050(3) 0.010(3)
C26 0.0411(19) 0.058(2) 0.126(4) -0.002(2) 0.026(2) 0.0124(17)
C27 0.056(2) 0.0409(18) 0.088(3) -0.0105(18) 0.0018(19) 0.0184(16)
C28 0.052(2) 0.069(2) 0.071(3) 0.031(2) 0.0014(18) 0.0217(18)
C29 0.105(5) 0.195(7) 0.200(7) 0.093(6) -0.053(5) 0.032(5)
C30 0.243(8) 0.297(10) 0.263(9) -0.067(7) -0.209(7) 0.048(7)
C31 0.076(4) 0.204(7) 0.203(7) 0.061(6) -0.058(4) 0.011(4)
C32 0.035(2) 0.121(5) 0.248(9) -0.064(6) 0.016(3) 0.015(3)
C33 0.087(4) 0.102(4) 0.183(7) 0.040(4) 0.088(4) 0.037(3)
C34 0.056(2) 0.070(3) 0.128(4) -0.003(3) 0.021(3) 0.028(2)
C35 0.059(2) 0.062(3) 0.110(4) -0.011(2) 0.009(2) 0.020(2)
C36 0.099(4) 0.079(3) 0.099(4) -0.045(3) -0.011(3) 0.036(3)
C37 0.101(4) 0.042(2) 0.130(5) 0.002(2) 0.025(3) 0.022(2)
C38 0.138(5) 0.073(3) 0.131(5) 0.025(3) -0.031(4) 0.058(3)
C39 0.123(5) 0.131(5) 0.116(5) 0.089(4) 0.041(4) 0.053(4)
C40 0.063(3) 0.109(4) 0.139(5) 0.045(4) -0.016(3) 0.020(3)

loop_
_atom_type_symbol
_atom_type_description
_atom_type_scat_dispersion_real
_atom_type_scat_dispersion_imag
_atom_type_scat_source
C C 0.0033 0.0016 'International Tables Vol C Tables 4.2.6.8 and 6.1.1.4'
H H 0.0000 0.0000 'International Tables Vol C Tables 4.2.6.8 and 6.1.1.4'
Gd Gd -0.1653 3.9035 'International Tables Vol C Tables 4.2.6.8 and 6.1.1.4'
Mn Mn 0.3368 0.7283 'International Tables Vol C Tables 4.2.6.8 and 6.1.1.4'
O O 0.0106 0.0060 'International Tables Vol C Tables 4.2.6.8 and 6.1.1.4'
S S 0.1246 0.1234 'International Tables Vol C Tables 4.2.6.8 and 6.1.1.4'

loop_
_geom_angle_atom_site_label_1
_geom_angle_atom_site_label_2
_geom_angle_atom_site_label_3
_geom_angle
_geom_angle_site_symmetry_1
_geom_angle_site_symmetry_3
_geom_angle_publ_flag
O2 Gd1 O8 148.72(9) . 7_344 ?
O2 Gd1 O3 107.25(8) . 7_344 ?
O8 Gd1 O3 79.70(7) 7_344 7_344 ?
O2 Gd1 O6 79.12(8) . . ?
O8 Gd1 O6 81.58(8) 7_344 . ?
O3 Gd1 O6 151.70(8) 7_344 . ?
O2 Gd1 O9 69.57(7) . . ?
O8 Gd1 O9 138.28(6) 7_344 . ?
O3 Gd1 O9 68.55(6) 7_344 . ?
O6 Gd1 O9 137.03(6) . . ?
O2 Gd1 O7 77.48(10) . 12_566 ?
O8 Gd1 O7 74.44(9) 7_344 12_566 ?
O3 Gd1 O7 77.17(9) 7_344 12_566 ?
O6 Gd1 O7 77.47(9) . 12_566 ?
O9 Gd1 O7 121.22(9) . 12_566 ?
O2 Gd1 O4 135.95(9) . 7_344 ?
O8 Gd1 O4 75.20(7) 7_344 7_344 ?
O3 Gd1 O4 76.21(7) 7_344 7_344 ?
O6 Gd1 O4 118.92(8) . 7_344 ?
O9 Gd1 O4 71.55(7) . 7_344 ?
O7 Gd1 O4 142.50(9) 12_566 7_344 ?
O2 Gd1 O1 76.40(9) . . ?
O8 Gd1 O1 121.53(7) 7_344 . ?
O3 Gd1 O1 133.42(7) 7_344 . ?
O6 Gd1 O1 74.74(8) . . ?
O9 Gd1 O1 69.92(7) . . ?
O7 Gd1 O1 144.79(9) 12_566 . ?
O4 Gd1 O1 71.45(7) 7_344 . ?
O2 Gd1 Mn1 94.20(7) . . ?
O8 Gd1 Mn1 116.34(6) 7_344 . ?
O3 Gd1 Mn1 92.11(6) 7_344 . ?
O6 Gd1 Mn1 115.26(6) . . ?
O9 Gd1 Mn1 42.39(7) . . ?
O7 Gd1 Mn1 163.55(6) 12_566 . ?
O4 Gd1 Mn1 42.05(5) 7_344 . ?
O1 Gd1 Mn1 41.86(5) . . ?
O5 Mn1 O5 50.0(3) . 7_344 ?
O5 Mn1 O1 86.83(16) . . ?
O5 Mn1 O1 117.76(17) 7_344 . ?
O5 Mn1 O1 117.76(17) . 7_344 ?
O5 Mn1 O1 86.84(16) 7_344 7_344 ?
O1 Mn1 O1 153.82(11) . 7_344 ?
O5 Mn1 O4 118.39(16) . 7_344 ?
O5 Mn1 O4 85.11(16) 7_344 7_344 ?
O1 Mn1 O4 79.63(8) . 7_344 ?
O1 Mn1 O4 94.73(8) 7_344 7_344 ?
O5 Mn1 O4 85.11(16) . . ?
O5 Mn1 O4 118.39(16) 7_344 . ?
O1 Mn1 O4 94.73(8) . . ?
O1 Mn1 O4 79.63(8) 7_344 . ?
O4 Mn1 O4 155.13(11) 7_344 . ?
O5 Mn1 O9 155.00(14) . . ?
O5 Mn1 O9 155.00(14) 7_344 . ?
O1 Mn1 O9 76.91(6) . . ?
O1 Mn1 O9 76.91(6) 7_344 . ?
O4 Mn1 O9 77.57(5) 7_344 . ?
O4 Mn1 O9 77.57(5) . . ?
O5 Mn1 Gd1 130.62(16) . . ?
O5 Mn1 Gd1 128.10(16) 7_344 . ?
O1 Mn1 Gd1 47.81(6) . . ?
O1 Mn1 Gd1 110.77(6) 7_344 . ?
O4 Mn1 Gd1 46.48(5) 7_344 . ?
O4 Mn1 Gd1 112.79(6) . . ?
O9 Mn1 Gd1 45.611(8) . . ?
O5 Mn1 Gd1 128.10(16) . 7_344 ?
O5 Mn1 Gd1 130.62(16) 7_344 7_344 ?
O1 Mn1 Gd1 110.77(6) . 7_344 ?
O1 Mn1 Gd1 47.81(6) 7_344 7_344 ?
O4 Mn1 Gd1 112.79(6) 7_344 7_344 ?
O4 Mn1 Gd1 46.48(5) . 7_344 ?
O9 Mn1 Gd1 45.609(8) . 7_344 ?
Gd1 Mn1 Gd1 91.220(16) . 7_344 ?
O5 S1 O5' 97.4(3) . . ?
O5 S1 C20 116.9(3) . . ?
O5' S1 C20 112.2(2) . . ?
O5 S1 C1 115.3(3) . . ?
O5' S1 C1 114.5(3) . . ?
C20 S1 C1 101.25(15) . . ?
O6 S2 C5 108.50(15) . . ?
O6 S2 C6 109.19(14) . . ?
C5 S2 C6 105.00(16) . . ?
O7 S3 C10 103.45(15) . . ?
O7 S3 C11 103.63(14) . . ?
C10 S3 C11 98.73(13) . . ?
O8 S4 C16 107.29(14) . . ?
O8 S4 C15 110.17(13) . . ?
C16 S4 C15 104.48(14) . . ?
C21 O1 Mn1 130.7(2) . . ?
C21 O1 Gd1 138.4(2) . . ?
Mn1 O1 Gd1 90.32(7) . . ?
C22 O2 Gd1 137.0(2) . . ?
C23 O3 Gd1 134.89(19) . 7_344 ?
C24 O4 Mn1 131.1(2) . . ?
C24 O4 Gd1 137.2(2) . 7_344 ?
Mn1 O4 Gd1 91.47(7) . 7_344 ?
S1 O5 O5 174.9(4) . 7_344 ?
S1 O5 Mn1 118.9(3) . . ?
O5 O5 Mn1 65.00(13) 7_344 . ?
S2 O6 Gd1 127.83(14) . . ?
S3 O7 Gd1 125.70(14) . 14_545 ?
S4 O8 Gd1 126.95(13) . 7_344 ?
Mn1 O9 Gd1 92.00(7) . . ?
Mn1 O9 Gd1 92.01(7) . 7_344 ?
Gd1 O9 Gd1 175.99(14) . 7_344 ?
C2 C1 C21 123.6(3) . . ?
C2 C1 S1 115.2(3) . . ?
C21 C1 S1 121.1(2) . . ?
C3 C2 C1 121.8(4) . . ?
C3 C2 H2A 119.1 . . ?
C1 C2 H2A 119.1 . . ?
C4 C3 C2 116.3(3) . . ?
C4 C3 C25 123.5(5) . . ?
C2 C3 C25 120.2(5) . . ?
C3 C4 C5 123.6(4) . . ?
C3 C4 H4A 118.2 . . ?
C5 C4 H4A 118.2 . . ?
C4 C5 C21 121.3(4) . . ?
C4 C5 S2 114.8(3) . . ?
C21 C5 S2 123.9(2) . . ?
C7 C6 C22 121.1(3) . . ?
C7 C6 S2 114.0(3) . . ?
C22 C6 S2 124.9(2) . . ?
C8 C7 C6 122.0(3) . . ?
C8 C7 H7A 119.0 . . ?
C6 C7 H7A 119.0 . . ?
C9 C8 C7 117.0(3) . . ?
C9 C8 C26 120.2(4) . . ?
C7 C8 C26 122.8(4) . . ?
C8 C9 C10 121.8(3) . . ?
C8 C9 H9A 119.1 . . ?
C10 C9 H9A 119.1 . . ?
C9 C10 C22 122.2(3) . . ?
C9 C10 S3 119.9(3) . . ?
C22 C10 S3 117.8(2) . . ?
C12 C11 C23 122.8(3) . . ?
C12 C11 S3 119.5(2) . . ?
C23 C11 S3 117.6(2) . . ?
C13 C12 C11 121.4(3) . . ?
C13 C12 H12A 119.3 . . ?
C11 C12 H12A 119.3 . . ?
C14 C13 C12 116.6(3) . . ?
C14 C13 C27 123.7(3) . . ?
C12 C13 C27 119.7(3) . . ?
C13 C14 C15 122.9(3) . . ?
C13 C14 H14A 118.6 . . ?
C15 C14 H14A 118.6 . . ?
C14 C15 C23 121.1(3) . . ?
C14 C15 S4 115.6(2) . . ?
C23 C15 S4 123.2(2) . . ?
C17 C16 C24 122.9(3) . . ?
C17 C16 S4 111.6(3) . . ?
C24 C16 S4 125.4(2) . . ?
C18 C17 C16 121.6(3) . . ?
C18 C17 H17A 119.2 . . ?
C16 C17 H17A 119.2 . . ?
C19 C18 C17 116.1(3) . . ?
C19 C18 C28 121.0(3) . . ?
C17 C18 C28 122.9(4) . . ?
C18 C19 C20 123.2(3) . . ?
C18 C19 H19A 118.4 . . ?
C20 C19 H19A 118.4 . . ?
C19 C20 C24 122.8(3) . . ?
C19 C20 S1 115.7(3) . . ?
C24 C20 S1 121.5(2) . . ?
O1 C21 C1 123.4(3) . . ?
O1 C21 C5 123.3(3) . . ?
C1 C21 C5 113.3(3) . . ?
O2 C22 C10 120.0(3) . . ?
O2 C22 C6 124.2(3) . . ?
C10 C22 C6 115.8(3) . . ?
O3 C23 C11 121.3(3) . . ?
O3 C23 C15 123.6(3) . . ?
C11 C23 C15 115.1(3) . . ?
O4 C24 C16 124.3(3) . . ?
O4 C24 C20 122.3(3) . . ?
C16 C24 C20 113.4(3) . . ?
C30 C25 C29 115.7(8) . . ?
C30 C25 C31 104.3(8) . . ?
C29 C25 C31 105.3(6) . . ?
C30 C25 C3 108.1(6) . . ?
C29 C25 C3 112.2(5) . . ?
C31 C25 C3 110.9(6) . . ?
C33 C26 C34 110.3(5) . . ?
C33 C26 C8 109.6(4) . . ?
C34 C26 C8 109.5(3) . . ?
C33 C26 C32 109.3(5) . . ?
C34 C26 C32 107.2(5) . . ?
C8 C26 C32 111.0(4) . . ?
C37 C27 C35 109.7(4) . . ?
C37 C27 C13 111.6(4) . . ?
C35 C27 C13 109.7(3) . . ?
C37 C27 C36 107.8(4) . . ?
C35 C27 C36 108.5(4) . . ?
C13 C27 C36 109.5(3) . . ?
C38 C28 C39 110.6(5) . . ?
C38 C28 C40 106.4(4) . . ?
C39 C28 C40 109.6(5) . . ?
C38 C28 C18 112.6(4) . . ?
C39 C28 C18 107.7(3) . . ?
C40 C28 C18 110.0(3) . . ?
C25 C29 H29A 109.5 . . ?
C25 C29 H29B 109.5 . . ?
H29A C29 H29B 109.5 . . ?
C25 C29 H29C 109.5 . . ?
H29A C29 H29C 109.5 . . ?
H29B C29 H29C 109.5 . . ?
C25 C30 H30D 109.5 . . ?
C25 C30 H30E 109.5 . . ?
H30D C30 H30E 109.5 . . ?
C25 C30 H30F 109.5 . . ?
H30D C30 H30F 109.5 . . ?
H30E C30 H30F 109.5 . . ?
C25 C31 H31A 109.5 . . ?
C25 C31 H31B 109.5 . . ?
H31A C31 H31B 109.5 . . ?
C25 C31 H31C 109.5 . . ?
H31A C31 H31C 109.5 . . ?
H31B C31 H31C 109.5 . . ?
C26 C32 H32A 109.5 . . ?
C26 C32 H32B 109.5 . . ?
H32A C32 H32B 109.5 . . ?
C26 C32 H32C 109.5 . . ?
H32A C32 H32C 109.5 . . ?
H32B C32 H32C 109.5 . . ?
C26 C33 H33A 109.5 . . ?
C26 C33 H33B 109.5 . . ?
H33A C33 H33B 109.5 . . ?
C26 C33 H33C 109.5 . . ?
H33A C33 H33C 109.5 . . ?
H33B C33 H33C 109.5 . . ?
C26 C34 H34A 109.5 . . ?
C26 C34 H34B 109.5 . . ?
H34A C34 H34B 109.5 . . ?
C26 C34 H34C 109.5 . . ?
H34A C34 H34C 109.5 . . ?
H34B C34 H34C 109.5 . . ?
C27 C35 H35A 109.5 . . ?
C27 C35 H35B 109.5 . . ?
H35A C35 H35B 109.5 . . ?
C27 C35 H35C 109.5 . . ?
H35A C35 H35C 109.5 . . ?
H35B C35 H35C 109.5 . . ?
C27 C36 H36A 109.5 . . ?
C27 C36 H36B 109.5 . . ?
H36A C36 H36B 109.5 . . ?
C27 C36 H36C 109.5 . . ?
H36A C36 H36C 109.5 . . ?
H36B C36 H36C 109.5 . . ?
C27 C37 H37A 109.5 . . ?
C27 C37 H37B 109.5 . . ?
H37A C37 H37B 109.5 . . ?
C27 C37 H37C 109.5 . . ?
H37A C37 H37C 109.5 . . ?
H37B C37 H37C 109.5 . . ?
C28 C38 H38A 109.5 . . ?
C28 C38 H38B 109.5 . . ?
H38A C38 H38B 109.5 . . ?
C28 C38 H38C 109.5 . . ?
H38A C38 H38C 109.5 . . ?
H38B C38 H38C 109.5 . . ?
C28 C39 H39A 109.5 . . ?
C28 C39 H39B 109.5 . . ?
H39A C39 H39B 109.5 . . ?
C28 C39 H39C 109.5 . . ?
H39A C39 H39C 109.5 . . ?
H39B C39 H39C 109.5 . . ?
C28 C40 H40A 109.5 . . ?
C28 C40 H40B 109.5 . . ?
H40A C40 H40B 109.5 . . ?
C28 C40 H40C 109.5 . . ?
H40A C40 H40C 109.5 . . ?
H40B C40 H40C 109.5 . . ?

loop_
_geom_bond_atom_site_label_1
_geom_bond_atom_site_label_2
_geom_bond_distance
_geom_bond_site_symmetry_2
_geom_bond_publ_flag
Gd1 O2 2.317(2) . ?
Gd1 O8 2.343(2) 7_344 ?
Gd1 O3 2.348(2) 7_344 ?
Gd1 O6 2.351(2) . ?
Gd1 O9 2.3682(2) . ?
Gd1 O7 2.388(2) 12_566 ?
Gd1 O4 2.402(2) 7_344 ?
Gd1 O1 2.454(2) . ?
Gd1 Mn1 3.3120(5) . ?
Mn1 O5 2.096(5) . ?
Mn1 O5 2.096(5) 7_344 ?
Mn1 O1 2.210(2) . ?
Mn1 O1 2.210(2) 7_344 ?
Mn1 O4 2.219(2) 7_344 ?
Mn1 O4 2.219(2) . ?
Mn1 O9 2.234(3) . ?
Mn1 Gd1 3.3122(5) 7_344 ?
S1 O5 1.332(5) . ?
S1 O5' 1.405(5) . ?
S1 C20 1.772(4) . ?
S1 C1 1.776(4) . ?
S2 O6 1.506(2) . ?
S2 C5 1.763(4) . ?
S2 C6 1.781(3) . ?
S3 O7 1.525(2) . ?
S3 C10 1.793(3) . ?
S3 C11 1.797(3) . ?
S4 O8 1.511(2) . ?
S4 C16 1.776(3) . ?
S4 C15 1.777(3) . ?
O1 C21 1.308(4) . ?
O2 C22 1.307(3) . ?
O3 C23 1.313(3) . ?
O3 Gd1 2.347(2) 7_344 ?
O4 C24 1.314(3) . ?
O4 Gd1 2.403(2) 7_344 ?
O5 O5 1.771(10) 7_344 ?
O7 Gd1 2.388(2) 14_545 ?
O8 Gd1 2.343(2) 7_344 ?
O9 Gd1 2.3683(2) 7_344 ?
C1 C2 1.393(5) . ?
C1 C21 1.409(5) . ?
C2 C3 1.375(6) . ?
C2 H2A 0.9500 . ?
C3 C4 1.369(6) . ?
C3 C25 1.536(6) . ?
C4 C5 1.397(5) . ?
C4 H4A 0.9500 . ?
C5 C21 1.430(5) . ?
C6 C7 1.404(4) . ?
C6 C22 1.408(4) . ?
C7 C8 1.391(5) . ?
C7 H7A 0.9500 . ?
C8 C9 1.376(5) . ?
C8 C26 1.533(5) . ?
C9 C10 1.396(4) . ?
C9 H9A 0.9500 . ?
C10 C22 1.401(4) . ?
C11 C12 1.395(4) . ?
C11 C23 1.403(4) . ?
C12 C13 1.389(5) . ?
C12 H12A 0.9500 . ?
C13 C14 1.380(5) . ?
C13 C27 1.540(4) . ?
C14 C15 1.397(4) . ?
C14 H14A 0.9500 . ?
C15 C23 1.417(4) . ?
C16 C17 1.410(4) . ?
C16 C24 1.412(4) . ?
C17 C18 1.384(5) . ?
C17 H17A 0.9500 . ?
C18 C19 1.372(5) . ?
C18 C28 1.535(4) . ?
C19 C20 1.383(4) . ?
C19 H19A 0.9500 . ?
C20 C24 1.412(4) . ?
C25 C30 1.453(12) . ?
C25 C29 1.472(10) . ?
C25 C31 1.505(10) . ?
C26 C33 1.507(8) . ?
C26 C34 1.520(6) . ?
C26 C32 1.541(8) . ?
C27 C37 1.518(6) . ?
C27 C35 1.521(6) . ?
C27 C36 1.547(6) . ?
C28 C38 1.505(7) . ?
C28 C39 1.511(6) . ?
C28 C40 1.529(6) . ?
C29 H29A 0.9800 . ?
C29 H29B 0.9800 . ?
C29 H29C 0.9800 . ?
C30 H30D 0.9800 . ?
C30 H30E 0.9800 . ?
C30 H30F 0.9800 . ?
C31 H31A 0.9800 . ?
C31 H31B 0.9800 . ?
C31 H31C 0.9800 . ?
C32 H32A 0.9800 . ?
C32 H32B 0.9800 . ?
C32 H32C 0.9800 . ?
C33 H33A 0.9800 . ?
C33 H33B 0.9800 . ?
C33 H33C 0.9800 . ?
C34 H34A 0.9800 . ?
C34 H34B 0.9800 . ?
C34 H34C 0.9800 . ?
C35 H35A 0.9800 . ?
C35 H35B 0.9800 . ?
C35 H35C 0.9800 . ?
C36 H36A 0.9800 . ?
C36 H36B 0.9800 . ?
C36 H36C 0.9800 . ?
C37 H37A 0.9800 . ?
C37 H37B 0.9800 . ?
C37 H37C 0.9800 . ?
C38 H38A 0.9800 . ?
C38 H38B 0.9800 . ?
C38 H38C 0.9800 . ?
C39 H39A 0.9800 . ?
C39 H39B 0.9800 . ?
C39 H39C 0.9800 . ?
C40 H40A 0.9800 . ?
C40 H40B 0.9800 . ?
C40 H40C 0.9800 . ?

loop_
_platon_squeeze_void_nr
_platon_squeeze_void_average_x
_platon_squeeze_void_average_y
_platon_squeeze_void_average_z
_platon_squeeze_void_volume
_platon_squeeze_void_count_electrons
_platon_squeeze_void_content
1 -0.043 -0.002 -0.001 11687 3744 ' '
